data_7110106
loop_
_publ_author_name
'Fa-Nian Shi'
'Filipe A. Almeida Paz'
'Paulo Ribeiro-Claro'
'Joao Rocha'

_publ_section_title
;
 Transposition of chirality from diphosphonate metal-organic framework
 precursors onto porous lanthanide pyrophosphates
;
_journal_name_full Chem.Commun.
_journal_page_first 11668
_journal_paper_doi 10.1039/c3cc46503a
_journal_volume 49
_journal_year 2013
_chemical_absolute_configuration unk
_chemical_formula_sum 'C H2.33 O6.67 P2 Y1.33'
_chemical_formula_weight 301.52
_chemical_name_systematic
; 
 ? 
;
_space_group_IT_number 199
_symmetry_cell_setting cubic
_symmetry_space_group_name_Hall 'I 2b 2c 3'
_symmetry_space_group_name_H-M 'I 21 3'
_atom_sites_solution_hydrogens geom
_atom_sites_solution_primary direct
_atom_sites_solution_secondary difmap
_audit_creation_method SHELXL-97
_cell_angle_alpha 90.00
_cell_angle_beta 90.00
_cell_angle_gamma 90.00
_cell_formula_units_Z 12
_cell_length_a 13.5171(2)
_cell_length_b 13.5171(2)
_cell_length_c 13.5171(2)
_cell_measurement_reflns_used 5193
_cell_measurement_temperature 180(2)
_cell_measurement_theta_max 32.16
_cell_measurement_theta_min 3.01
_cell_volume 2469.74(6)
_computing_cell_refinement 'Bruker SMART'
_computing_data_collection 'Bruker SMART'
_computing_data_reduction 'Bruker SAINT'
_computing_molecular_graphics 'Bruker SHELXTL'
_computing_publication_material 'Bruker SHELXTL'
_computing_structure_refinement 'SHELXL-97 (Sheldrick, 2008)'
_computing_structure_solution 'SHELXS-97 (Sheldrick, 2008)'
_diffrn_ambient_temperature 180(2)
_diffrn_measured_fraction_theta_full 0.990
_diffrn_measured_fraction_theta_max 0.990
_diffrn_measurement_device_type 'CCD area detector'
_diffrn_measurement_method 'phi and omega scans'
_diffrn_radiation_monochromator graphite
_diffrn_radiation_source 'fine-focus sealed tube'
_diffrn_radiation_type MoK\a
_diffrn_radiation_wavelength 0.71073
_diffrn_reflns_av_R_equivalents 0.0391
_diffrn_reflns_av_sigmaI/netI 0.0412
_diffrn_reflns_limit_h_max 20
_diffrn_reflns_limit_h_min -20
_diffrn_reflns_limit_k_max 20
_diffrn_reflns_limit_k_min -20
_diffrn_reflns_limit_l_max 20
_diffrn_reflns_limit_l_min -17
_diffrn_reflns_number 11402
_diffrn_reflns_theta_full 32.43
_diffrn_reflns_theta_max 32.43
_diffrn_reflns_theta_min 3.69
_exptl_absorpt_coefficient_mu 9.774
_exptl_absorpt_correction_T_max 0.4415
_exptl_absorpt_correction_T_min 0.3867
_exptl_absorpt_correction_type multi-scan
_exptl_absorpt_process_details Sadabs
_exptl_crystal_colour brown
_exptl_crystal_density_diffrn 2.433
_exptl_crystal_density_method 'not measured'
_exptl_crystal_description block
_exptl_crystal_F_000 1724
_exptl_crystal_size_max 0.12
_exptl_crystal_size_mid 0.10
_exptl_crystal_size_min 0.10
_refine_diff_density_max 1.141
_refine_diff_density_min -1.372
_refine_diff_density_rms 0.227
_refine_ls_abs_structure_details 'Flack H D (1983), Acta Cryst. A39, 876-881'
_refine_ls_abs_structure_Flack 0.007(14)
_refine_ls_extinction_method none
_refine_ls_goodness_of_fit_ref 1.101
_refine_ls_hydrogen_treatment constr
_refine_ls_matrix_type full
_refine_ls_number_parameters 52
_refine_ls_number_reflns 1479
_refine_ls_number_restraints 0
_refine_ls_restrained_S_all 1.101
_refine_ls_R_factor_all 0.0555
_refine_ls_R_factor_gt 0.0462
_refine_ls_shift/su_max 0.001
_refine_ls_shift/su_mean 0.000
_refine_ls_structure_factor_coef Fsqd
_refine_ls_weighting_details 'calc w=1/[\s^2^(Fo^2^)+(0.0775P)^2^+4.8505P] where P=(Fo^2^+2Fc^2^)/3'
_refine_ls_weighting_scheme calc
_refine_ls_wR_factor_gt 0.1214
_refine_ls_wR_factor_ref 0.1264
_reflns_number_gt 1301
_reflns_number_total 1479
_reflns_threshold_expression >2sigma(I)
_cod_data_source_file c3cc46503a.txt
_cod_data_source_block publication_text
_cod_original_sg_symbol_H-M I2(1)3
_cod_database_code 7110106

loop_
_symmetry_equiv_pos_as_xyz
'x, y, z'
'-x+1/2, -y, z+1/2'
'-x, y+1/2, -z+1/2'
'x+1/2, -y+1/2, -z'
'z, x, y'
'z+1/2, -x+1/2, -y'
'-z+1/2, -x, y+1/2'
'-z, x+1/2, -y+1/2'
'y, z, x'
'-y, z+1/2, -x+1/2'
'y+1/2, -z+1/2, -x'
'-y+1/2, -z, x+1/2'
'x+1/2, y+1/2, z+1/2'
'-x+1, -y+1/2, z+1'
'-x+1/2, y+1, -z+1'
'x+1, -y+1, -z+1/2'
'z+1/2, x+1/2, y+1/2'
'z+1, -x+1, -y+1/2'
'-z+1, -x+1/2, y+1'
'-z+1/2, x+1, -y+1'
'y+1/2, z+1/2, x+1/2'
'-y+1/2, z+1, -x+1'
'y+1, -z+1, -x+1/2'
'-y+1, -z+1/2, x+1'

loop_
_atom_site_label
_atom_site_type_symbol
_atom_site_fract_x
_atom_site_fract_y
_atom_site_fract_z
_atom_site_U_iso_or_equiv
_atom_site_adp_type
_atom_site_occupancy
_atom_site_symmetry_multiplicity
_atom_site_calc_flag
_atom_site_refinement_flags
Y1 Y 0.18277(3) 0.68277(3) 0.81723(3) 0.01517(18) Uani 1 3 d S
Y2 Y 0.03178(4) 0.53178(4) 0.96822(4) 0.0232(2) Uani 1 3 d S
P1 P 0.10719(10) 0.77187(10) 1.05248(10) 0.0186(3) Uani 1 1 d .
O1 O 0.1127(3) 0.6910(3) 0.9727(3) 0.0235(8) Uani 1 1 d .
O2 O -0.0963(3) 0.6278(3) 1.0062(5) 0.0377(11) Uani 1 1 d .
O3 O 0.1243(3) 0.8100(4) 0.7362(4) 0.0349(11) Uani 1 1 d .
O4 O -0.0701(5) 0.4299(5) 1.0701(5) 0.058(3) Uani 1 3 d S
H4A H -0.0488 0.3836 1.1113 0.070 Uiso 0.33 1 d PR
H4B H -0.0601 0.4890 1.0920 0.070 Uiso 0.33 1 d PR
C1 C 0.0000 0.7500 1.1137(6) 0.0268(16) Uani 1 2 d S
H1 H 0.0000 0.7500 1.1840 0.032 Uiso 1 2 calc SR

loop_
_atom_site_aniso_label
_atom_site_aniso_U_11
_atom_site_aniso_U_22
_atom_site_aniso_U_33
_atom_site_aniso_U_23
_atom_site_aniso_U_13
_atom_site_aniso_U_12
Y1 0.01517(18) 0.01517(18) 0.01517(18) -0.00113(16) -0.00113(16) 0.00113(16)
Y2 0.0232(2) 0.0232(2) 0.0232(2) -0.00149(19) -0.00149(19) 0.00149(19)
P1 0.0177(6) 0.0213(6) 0.0168(6) -0.0041(4) -0.0034(5) 0.0056(5)
O1 0.0192(16) 0.0293(19) 0.0220(17) -0.0134(16) 0.0016(14) 0.0006(15)
O2 0.030(2) 0.027(2) 0.056(3) -0.006(2) 0.013(2) 0.0031(17)
O3 0.033(2) 0.039(2) 0.032(2) 0.012(2) 0.0072(18) 0.020(2)
O4 0.058(3) 0.058(3) 0.058(3) 0.009(3) 0.009(3) -0.009(3)
C1 0.011(3) 0.045(5) 0.024(3) 0.000 0.000 0.010(3)

loop_
_atom_type_symbol
_atom_type_description
_atom_type_scat_dispersion_real
_atom_type_scat_dispersion_imag
_atom_type_scat_source
C C 0.0033 0.0016 'International Tables Vol C Tables 4.2.6.8 and 6.1.1.4'
H H 0.0000 0.0000 'International Tables Vol C Tables 4.2.6.8 and 6.1.1.4'
O O 0.0106 0.0060 'International Tables Vol C Tables 4.2.6.8 and 6.1.1.4'
P P 0.1023 0.0942 'International Tables Vol C Tables 4.2.6.8 and 6.1.1.4'
Y Y -2.7962 3.5667 'International Tables Vol C Tables 4.2.6.8 and 6.1.1.4'

loop_
_geom_angle_atom_site_label_1
_geom_angle_atom_site_label_2
_geom_angle_atom_site_label_3
_geom_angle
_geom_angle_site_symmetry_1
_geom_angle_site_symmetry_3
O3 Y1 O3 94.08(16) . 11_466
O3 Y1 O3 94.08(16) . 8_656
O3 Y1 O3 94.08(16) 11_466 8_656
O3 Y1 O1 105.66(16) . .
O3 Y1 O1 88.25(17) 11_466 .
O3 Y1 O1 159.91(18) 8_656 .
O3 Y1 O1 159.91(18) . 11_466
O3 Y1 O1 105.66(16) 11_466 11_466
O3 Y1 O1 88.25(17) 8_656 11_466
O1 Y1 O1 71.95(17) . 11_466
O3 Y1 O1 88.25(17) . 8_656
O3 Y1 O1 159.91(18) 11_466 8_656
O3 Y1 O1 105.66(16) 8_656 8_656
O1 Y1 O1 71.95(17) . 8_656
O1 Y1 O1 71.95(17) 11_466 8_656
O3 Y1 Y2 122.32(12) . .
O3 Y1 Y2 122.32(12) 11_466 .
O3 Y1 Y2 122.32(12) 8_656 .
O1 Y1 Y2 42.71(11) . .
O1 Y1 Y2 42.71(11) 11_466 .
O1 Y1 Y2 42.71(11) 8_656 .
O2 Y2 O2 114.17(10) . 11_466
O2 Y2 O2 114.17(10) . 8_656
O2 Y2 O2 114.17(10) 11_466 8_656
O2 Y2 O4 75.77(13) . .
O2 Y2 O4 75.77(13) 11_466 .
O2 Y2 O4 75.77(13) 8_656 .
O2 Y2 O1 85.52(18) . 8_656
O2 Y2 O1 144.39(16) 11_466 8_656
O2 Y2 O1 80.01(15) 8_656 8_656
O4 Y2 O1 139.60(9) . 8_656
O2 Y2 O1 80.01(15) . .
O2 Y2 O1 85.52(18) 11_466 .
O2 Y2 O1 144.39(16) 8_656 .
O4 Y2 O1 139.60(9) . .
O1 Y2 O1 68.30(14) 8_656 .
O2 Y2 O1 144.39(16) . 11_466
O2 Y2 O1 80.01(15) 11_466 11_466
O2 Y2 O1 85.52(18) 8_656 11_466
O4 Y2 O1 139.60(9) . 11_466
O1 Y2 O1 68.30(14) 8_656 11_466
O1 Y2 O1 68.30(14) . 11_466
O2 Y2 Y1 104.23(13) . .
O2 Y2 Y1 104.23(13) 11_466 .
O2 Y2 Y1 104.23(13) 8_656 .
O4 Y2 Y1 180.00(14) . .
O1 Y2 Y1 40.40(9) 8_656 .
O1 Y2 Y1 40.40(9) . .
O1 Y2 Y1 40.40(9) 11_466 .
O2 Y2 H4B 62.0 . .
O2 Y2 H4B 70.8 11_466 .
O2 Y2 H4B 96.4 8_656 .
O4 Y2 H4B 21.1 . .
O1 Y2 H4B 142.8 8_656 .
O1 Y2 H4B 118.6 . .
O1 Y2 H4B 148.8 11_466 .
Y1 Y2 H4B 158.9 . .
O3 P1 O2 114.4(3) 24_565 14_464
O3 P1 O1 111.7(2) 24_565 .
O2 P1 O1 110.8(3) 14_464 .
O3 P1 C1 108.2(3) 24_565 .
O2 P1 C1 106.1(2) 14_464 .
O1 P1 C1 105.1(2) . .
P1 O1 Y1 133.9(3) . .
P1 O1 Y2 129.0(2) . .
Y1 O1 Y2 96.89(14) . .
P1 O2 Y2 134.5(3) 14_464 .
P1 O3 Y1 149.9(3) 18_356 .
Y2 O4 H4A 125.7 . .
Y2 O4 H4B 64.7 . .
H4A O4 H4B 112.8 . .
P1 C1 P1 121.6(5) 14_464 .
P1 C1 H1 119.2 14_464 .
P1 C1 H1 119.2 . .

loop_
_geom_bond_atom_site_label_1
_geom_bond_atom_site_label_2
_geom_bond_distance
_geom_bond_site_symmetry_2
Y1 O3 2.186(5) .
Y1 O3 2.186(5) 11_466
Y1 O3 2.186(5) 8_656
Y1 O1 2.308(4) .
Y1 O1 2.308(4) 11_466
Y1 O1 2.308(4) 8_656
Y1 Y2 3.5351(13) .
Y2 O2 2.224(5) .
Y2 O2 2.224(5) 11_466
Y2 O2 2.224(5) 8_656
Y2 O4 2.386(12) .
Y2 O1 2.415(4) 8_656
Y2 O1 2.415(4) .
Y2 O1 2.415(4) 11_466
Y2 H4B 2.1629 .
P1 O3 1.486(4) 24_565
P1 O2 1.500(5) 14_464
P1 O1 1.537(4) .
P1 C1 1.694(5) .
O2 P1 1.500(5) 14_464
O3 P1 1.486(4) 18_356
O4 H4A 0.8853 .
O4 H4B 0.8628 .
C1 P1 1.694(4) 14_464
C1 H1 0.9500 .

loop_
_geom_torsion_atom_site_label_1
_geom_torsion_atom_site_label_2
_geom_torsion_atom_site_label_3
_geom_torsion_atom_site_label_4
_geom_torsion
_geom_torsion_site_symmetry_1
_geom_torsion_site_symmetry_4
O3 Y1 Y2 O2 -22.7(2) . .
O3 Y1 Y2 O2 97.3(2) 11_466 .
O3 Y1 Y2 O2 -142.7(2) 8_656 .
O1 Y1 Y2 O2 55.0(2) . .
O1 Y1 Y2 O2 175.0(2) 11_466 .
O1 Y1 Y2 O2 -65.0(2) 8_656 .
O3 Y1 Y2 O2 -142.7(2) . 11_466
O3 Y1 Y2 O2 -22.7(2) 11_466 11_466
O3 Y1 Y2 O2 97.3(2) 8_656 11_466
O1 Y1 Y2 O2 -65.0(2) . 11_466
O1 Y1 Y2 O2 55.0(2) 11_466 11_466
O1 Y1 Y2 O2 175.0(2) 8_656 11_466
O3 Y1 Y2 O2 97.3(2) . 8_656
O3 Y1 Y2 O2 -142.7(2) 11_466 8_656
O3 Y1 Y2 O2 -22.7(2) 8_656 8_656
O1 Y1 Y2 O2 175.0(2) . 8_656
O1 Y1 Y2 O2 -65.0(2) 11_466 8_656
O1 Y1 Y2 O2 55.0(2) 8_656 8_656
O3 Y1 Y2 O4 23(100) . .
O3 Y1 Y2 O4 143(100) 11_466 .
O3 Y1 Y2 O4 -97(100) 8_656 .
O1 Y1 Y2 O4 100(100) . .
O1 Y1 Y2 O4 -140(100) 11_466 .
O1 Y1 Y2 O4 -20(100) 8_656 .
O3 Y1 Y2 O1 42.4(2) . 8_656
O3 Y1 Y2 O1 162.4(2) 11_466 8_656
O3 Y1 Y2 O1 -77.6(2) 8_656 8_656
O1 Y1 Y2 O1 120.0 . 8_656
O1 Y1 Y2 O1 -120.0 11_466 8_656
O3 Y1 Y2 O1 -77.6(2) . .
O3 Y1 Y2 O1 42.4(2) 11_466 .
O3 Y1 Y2 O1 162.4(2) 8_656 .
O1 Y1 Y2 O1 120.0 11_466 .
O1 Y1 Y2 O1 -120.0 8_656 .
O3 Y1 Y2 O1 162.4(2) . 11_466
O3 Y1 Y2 O1 -77.6(2) 11_466 11_466
O3 Y1 Y2 O1 42.4(2) 8_656 11_466
O1 Y1 Y2 O1 -120.0 . 11_466
O1 Y1 Y2 O1 120.0 8_656 11_466
O3 P1 O1 Y1 -92.2(4) 24_565 .
O2 P1 O1 Y1 36.5(4) 14_464 .
C1 P1 O1 Y1 150.7(3) . .
O3 P1 O1 Y2 94.7(4) 24_565 .
O2 P1 O1 Y2 -136.5(3) 14_464 .
C1 P1 O1 Y2 -22.3(4) . .
O3 Y1 O1 P1 -53.6(4) . .
O3 Y1 O1 P1 40.2(3) 11_466 .
O3 Y1 O1 P1 137.3(4) 8_656 .
O1 Y1 O1 P1 147.3(4) 11_466 .
O1 Y1 O1 P1 -136.4(4) 8_656 .
Y2 Y1 O1 P1 -174.5(4) . .
O3 Y1 O1 Y2 120.99(19) . .
O3 Y1 O1 Y2 -145.26(17) 11_466 .
O3 Y1 O1 Y2 -48.1(5) 8_656 .
O1 Y1 O1 Y2 -38.16(5) 11_466 .
O1 Y1 O1 Y2 38.16(5) 8_656 .
O2 Y2 O1 P1 48.6(3) . .
O2 Y2 O1 P1 -66.9(3) 11_466 .
O2 Y2 O1 P1 166.5(3) 8_656 .
O4 Y2 O1 P1 -5.1(4) . .
O1 Y2 O1 P1 137.8(4) 8_656 .
O1 Y2 O1 P1 -147.9(4) 11_466 .
Y1 Y2 O1 P1 174.9(4) . .
O2 Y2 O1 Y1 -126.3(2) . .
O2 Y2 O1 Y1 118.18(17) 11_466 .
O2 Y2 O1 Y1 -8.4(4) 8_656 .
O4 Y2 O1 Y1 180.0 . .
O1 Y2 O1 Y1 -37.17(4) 8_656 .
O1 Y2 O1 Y1 37.17(4) 11_466 .
O2 Y2 O2 P1 58.0(7) 11_466 14_464
O2 Y2 O2 P1 -168.1(4) 8_656 14_464
O4 Y2 O2 P1 125.0(5) . 14_464
O1 Y2 O2 P1 -91.1(5) 8_656 14_464
O1 Y2 O2 P1 -22.4(5) . 14_464
O1 Y2 O2 P1 -49.4(7) 11_466 14_464
Y1 Y2 O2 P1 -55.0(5) . 14_464
O3 Y1 O3 P1 -101.7(9) 11_466 18_356
O3 Y1 O3 P1 163.9(8) 8_656 18_356
O1 Y1 O3 P1 -12.4(8) . 18_356
O1 Y1 O3 P1 67.8(10) 11_466 18_356
O1 Y1 O3 P1 58.3(7) 8_656 18_356
Y2 Y1 O3 P1 31.1(8) . 18_356
O3 P1 C1 P1 -166.5(2) 24_565 14_464
O2 P1 C1 P1 70.4(2) 14_464 14_464
O1 P1 C1 P1 -47.02(18) . 14_464
